data_4519323
loop_
_publ_author_name
'Zhang, Guojie'
'Yi, Zhenxin'
'Cheng, Guangbin'
'Yang, Wei'
'Yang, Hongwei'

_publ_section_title
;
 Polynitro-Functionalized Azopyrazole with High Performance and Low
 Sensitivity as Novel Energetic Materials.
;
_journal_issue 8
_journal_name_full 'ACS applied materials &amp; interfaces'
_journal_page_first 10594
_journal_page_last 10604
_journal_paper_doi 10.1021/acsami.2c00154
_journal_volume 14
_journal_year 2022
_chemical_formula_moiety 'C6 H4 N6 O6'
_chemical_formula_sum 'C6 H4 N6 O6'
_chemical_formula_weight 256.15
_space_group_crystal_system orthorhombic
_space_group_IT_number 61
_space_group_name_Hall '-P 2ac 2ab'
_space_group_name_H-M_alt 'P b c a'
_atom_sites_solution_hydrogens mixed
_audit_creation_method SHELXL-2014/7
_cell_angle_alpha 90
_cell_angle_beta 90
_cell_angle_gamma 90
_cell_formula_units_Z 8
_cell_length_a 8.7185(4)
_cell_length_b 10.9411(4)
_cell_length_c 18.8132(7)
_cell_measurement_reflns_used 2523
_cell_measurement_temperature 173(2)
_cell_measurement_theta_max 25.36
_cell_measurement_theta_min 3.18
_cell_volume 1794.59(12)
_computing_structure_refinement 'SHELXL-2014/7 (Sheldrick, 2014)'
_diffrn_ambient_temperature 173(2)
_diffrn_measured_fraction_theta_full 0.998
_diffrn_measured_fraction_theta_max 0.996
_diffrn_measurement_device_type 'PHOTON 2 CMOS detector'
_diffrn_measurement_method 'omega scan'
_diffrn_radiation_type MoK\a
_diffrn_radiation_wavelength 0.71073
_diffrn_reflns_av_R_equivalents 0.0509
_diffrn_reflns_av_unetI/netI 0.0285
_diffrn_reflns_Laue_measured_fraction_full 0.998
_diffrn_reflns_Laue_measured_fraction_max 0.996
_diffrn_reflns_limit_h_max 10
_diffrn_reflns_limit_h_min -10
_diffrn_reflns_limit_k_max 13
_diffrn_reflns_limit_k_min -11
_diffrn_reflns_limit_l_max 22
_diffrn_reflns_limit_l_min -21
_diffrn_reflns_number 9924
_diffrn_reflns_point_group_measured_fraction_full 0.998
_diffrn_reflns_point_group_measured_fraction_max 0.996
_diffrn_reflns_theta_full 25.242
_diffrn_reflns_theta_max 25.385
_diffrn_reflns_theta_min 3.178
_diffrn_source 'fine-focus sealed tube'
_exptl_absorpt_coefficient_mu 0.171
_exptl_absorpt_correction_T_max 0.7452
_exptl_absorpt_correction_T_min 0.6618
_exptl_absorpt_correction_type multi-scan
_exptl_absorpt_process_details 'SADABS (Bruker, 2014)'
_exptl_crystal_density_diffrn 1.896
_exptl_crystal_description block
_exptl_crystal_F_000 1040
_exptl_crystal_size_max 0.250
_exptl_crystal_size_mid 0.180
_exptl_crystal_size_min 0.130
_refine_diff_density_max 0.242
_refine_diff_density_min -0.216
_refine_diff_density_rms 0.049
_refine_ls_extinction_method none
_refine_ls_goodness_of_fit_ref 1.043
_refine_ls_hydrogen_treatment mixed
_refine_ls_matrix_type full
_refine_ls_number_parameters 167
_refine_ls_number_reflns 1645
_refine_ls_number_restraints 0
_refine_ls_restrained_S_all 1.043
_refine_ls_R_factor_all 0.0502
_refine_ls_R_factor_gt 0.0339
_refine_ls_shift/su_max 0.000
_refine_ls_shift/su_mean 0.000
_refine_ls_structure_factor_coef Fsqd
_refine_ls_weighting_details 'w=1/[\s^2^(Fo^2^)+(0.0438P)^2^+0.7900P] where P=(Fo^2^+2Fc^2^)/3'
_refine_ls_weighting_scheme calc
_refine_ls_wR_factor_gt 0.0795
_refine_ls_wR_factor_ref 0.0888
_reflns_Friedel_coverage 0.000
_reflns_number_gt 1309
_reflns_number_total 1645
_reflns_threshold_expression 'I > 2\s(I)'
_cod_data_source_file am2c00154_si_004.cif
_cod_data_source_block 1
_cod_database_code 4519323
_shelx_shelxl_version_number 2014/7
_shelx_space_group_comment
;
The symmetry employed for this shelxl refinement is uniquely defined
by the following loop, which should always be used as a source of
symmetry information in preference to the above space-group names.
They are only intended as comments.
;
_shelx_estimated_absorpt_t_min 0.958
_shelx_estimated_absorpt_t_max 0.978

loop_
_space_group_symop_operation_xyz
'x, y, z'
'-x+1/2, -y, z+1/2'
'-x, y+1/2, -z+1/2'
'x+1/2, -y+1/2, -z'
'-x, -y, -z'
'x-1/2, y, -z-1/2'
'x, -y-1/2, z-1/2'
'-x-1/2, y-1/2, z'

loop_
_atom_site_label
_atom_site_type_symbol
_atom_site_fract_x
_atom_site_fract_y
_atom_site_fract_z
_atom_site_U_iso_or_equiv
_atom_site_adp_type
_atom_site_occupancy
_atom_site_site_symmetry_order
_atom_site_calc_flag
_atom_site_refinement_flags_posn
_atom_site_refinement_flags_adp
_atom_site_refinement_flags_occupancy
_atom_site_disorder_assembly
_atom_site_disorder_group
C1 C 0.0147(2) 0.88730(17) 0.11053(9) 0.0170(4) Uani 1 1 d . . . . .
C2 C 0.0972(2) 0.80166(17) 0.06855(9) 0.0172(4) Uani 1 1 d . . . . .
C3 C 0.0515(2) 0.68973(17) 0.09710(9) 0.0164(4) Uani 1 1 d . . . . .
C4 C -0.0871(2) 0.60616(17) 0.18355(9) 0.0175(4) Uani 1 1 d . . . . .
C5 C -0.0135(2) 0.51351(17) 0.14800(10) 0.0178(4) Uani 1 1 d . . . . .
C6 C -0.0138(2) 0.37974(17) 0.15905(11) 0.0233(4) Uani 1 1 d . . . . .
H6A H 0.0533 0.3593 0.1991 0.035 Uiso 1 1 calc R U . . .
H6B H 0.0236 0.3390 0.1160 0.035 Uiso 1 1 calc R U . . .
H6C H -0.1184 0.3522 0.1694 0.035 Uiso 1 1 calc R U . . .
N1 N -0.07272(18) 0.83685(14) 0.16009(8) 0.0171(4) Uani 1 1 d . . . . .
N2 N -0.04620(17) 0.71565(14) 0.15076(8) 0.0164(3) Uani 1 1 d . . . . .
N3 N 0.07016(18) 0.56762(14) 0.09433(8) 0.0177(3) Uani 1 1 d . . . . .
H3 H 0.129(2) 0.5288(19) 0.0645(11) 0.021 Uiso 1 1 d . U . . .
N4 N 0.00613(18) 1.01947(15) 0.10505(8) 0.0192(4) Uani 1 1 d . . . . .
N5 N 0.20106(18) 0.80701(14) 0.01035(8) 0.0179(4) Uani 1 1 d . . . . .
N6 N -0.18463(18) 0.60008(14) 0.24346(8) 0.0193(4) Uani 1 1 d . . . . .
O1 O -0.07723(17) 1.07388(13) 0.14630(8) 0.0302(4) Uani 1 1 d . . . . .
O2 O 0.08381(17) 1.06934(13) 0.05915(8) 0.0301(4) Uani 1 1 d . . . . .
O3 O 0.27387(16) 0.90130(13) -0.00289(7) 0.0265(4) Uani 1 1 d . . . . .
O4 O 0.21554(16) 0.71224(12) -0.02405(7) 0.0246(3) Uani 1 1 d . . . . .
O5 O -0.24331(17) 0.69598(12) 0.26445(7) 0.0265(3) Uani 1 1 d . . . . .
O6 O -0.20465(16) 0.49890(13) 0.27071(7) 0.0253(3) Uani 1 1 d . . . . .

loop_
_atom_site_aniso_label
_atom_site_aniso_U_11
_atom_site_aniso_U_22
_atom_site_aniso_U_33
_atom_site_aniso_U_23
_atom_site_aniso_U_13
_atom_site_aniso_U_12
C1 0.0169(9) 0.0190(10) 0.0151(9) -0.0002(8) -0.0025(7) -0.0004(7)
C2 0.0175(9) 0.0206(10) 0.0136(9) 0.0011(8) 0.0001(7) -0.0006(7)
C3 0.0148(9) 0.0202(9) 0.0141(9) -0.0005(8) -0.0009(7) 0.0004(7)
C4 0.0174(9) 0.0186(9) 0.0166(9) 0.0014(8) 0.0004(7) -0.0024(8)
C5 0.0152(9) 0.0215(10) 0.0165(9) 0.0028(8) -0.0037(8) -0.0022(8)
C6 0.0258(11) 0.0189(10) 0.0251(10) 0.0006(9) -0.0023(9) -0.0011(8)
N1 0.0181(8) 0.0158(8) 0.0175(8) -0.0007(6) -0.0004(7) -0.0006(6)
N2 0.0157(8) 0.0189(8) 0.0146(7) 0.0007(6) 0.0006(6) 0.0001(6)
N3 0.0172(8) 0.0206(8) 0.0152(8) -0.0012(7) 0.0008(7) 0.0022(7)
N4 0.0176(8) 0.0215(8) 0.0184(8) 0.0005(7) -0.0012(7) -0.0005(7)
N5 0.0173(8) 0.0217(8) 0.0146(7) 0.0012(7) -0.0002(6) 0.0008(7)
N6 0.0165(8) 0.0242(9) 0.0171(8) 0.0009(7) -0.0021(7) -0.0038(7)
O1 0.0343(8) 0.0233(7) 0.0331(8) -0.0011(7) 0.0130(7) 0.0077(7)
O2 0.0341(8) 0.0244(8) 0.0320(8) 0.0070(7) 0.0124(7) -0.0013(7)
O3 0.0252(8) 0.0292(8) 0.0251(7) -0.0006(6) 0.0079(6) -0.0102(6)
O4 0.0297(8) 0.0238(8) 0.0202(7) -0.0042(6) 0.0061(6) 0.0037(6)
O5 0.0286(8) 0.0252(8) 0.0258(7) -0.0042(6) 0.0090(6) -0.0011(6)
O6 0.0257(8) 0.0263(8) 0.0238(7) 0.0088(6) 0.0013(6) -0.0058(6)

loop_
_atom_type_symbol
_atom_type_description
_atom_type_scat_dispersion_real
_atom_type_scat_dispersion_imag
_atom_type_scat_source
C C 0.0033 0.0016 'International Tables Vol C Tables 4.2.6.8 and 6.1.1.4'
H H 0.0000 0.0000 'International Tables Vol C Tables 4.2.6.8 and 6.1.1.4'
N N 0.0061 0.0033 'International Tables Vol C Tables 4.2.6.8 and 6.1.1.4'
O O 0.0106 0.0060 'International Tables Vol C Tables 4.2.6.8 and 6.1.1.4'

loop_
_geom_angle_atom_site_label_1
_geom_angle_atom_site_label_2
_geom_angle_atom_site_label_3
_geom_angle
_geom_angle_site_symmetry_1
_geom_angle_site_symmetry_3
_geom_angle_publ_flag
N1 C1 C2 114.06(16) . . ?
N1 C1 N4 115.82(16) . . ?
C2 C1 N4 130.04(16) . . ?
C3 C2 C1 102.72(15) . . ?
C3 C2 N5 120.95(16) . . ?
C1 C2 N5 136.32(17) . . ?
N3 C3 N2 108.26(16) . . ?
N3 C3 C2 145.20(17) . . ?
N2 C3 C2 106.47(16) . . ?
C5 C4 N2 107.41(16) . . ?
C5 C4 N6 129.40(17) . . ?
N2 C4 N6 123.18(16) . . ?
C4 C5 N3 106.67(16) . . ?
C4 C5 C6 131.40(17) . . ?
N3 C5 C6 121.93(17) . . ?
C5 C6 H6A 109.5 . . ?
C5 C6 H6B 109.5 . . ?
H6A C6 H6B 109.5 . . ?
C5 C6 H6C 109.5 . . ?
H6A C6 H6C 109.5 . . ?
H6B C6 H6C 109.5 . . ?
C1 N1 N2 102.59(14) . . ?
C3 N2 N1 114.15(15) . . ?
C3 N2 C4 108.16(15) . . ?
N1 N2 C4 137.62(15) . . ?
C3 N3 C5 109.49(16) . . ?
C3 N3 H3 125.5(14) . . ?
C5 N3 H3 125.0(14) . . ?
O1 N4 O2 124.11(17) . . ?
O1 N4 C1 118.16(16) . . ?
O2 N4 C1 117.72(16) . . ?
O4 N5 O3 123.03(15) . . ?
O4 N5 C2 115.86(15) . . ?
O3 N5 C2 121.08(15) . . ?
O5 N6 O6 124.95(16) . . ?
O5 N6 C4 117.72(16) . . ?
O6 N6 C4 117.33(16) . . ?

loop_
_geom_bond_atom_site_label_1
_geom_bond_atom_site_label_2
_geom_bond_distance
_geom_bond_site_symmetry_2
_geom_bond_publ_flag
C1 N1 1.325(2) . ?
C1 C2 1.421(3) . ?
C1 N4 1.452(2) . ?
C2 C3 1.395(3) . ?
C2 N5 1.422(2) . ?
C3 N3 1.347(2) . ?
C3 N2 1.351(2) . ?
C4 C5 1.374(3) . ?
C4 N2 1.394(2) . ?
C4 N6 1.414(2) . ?
C5 N3 1.379(2) . ?
C5 C6 1.478(3) . ?
C6 H6A 0.9800 . ?
C6 H6B 0.9800 . ?
C6 H6C 0.9800 . ?
N1 N2 1.358(2) . ?
N3 H3 0.87(2) . ?
N4 O1 1.218(2) . ?
N4 O2 1.226(2) . ?
N5 O4 1.2288(19) . ?
N5 O3 1.237(2) . ?
N6 O5 1.232(2) . ?
N6 O6 1.232(2) . ?
